data_7212382
loop_
_publ_author_name
'Liu, Pei Nian'
'Xia, Fei'
'Wang, Qing Wei'
'Ren, Yu Jie'
'Chen, Jun Qin'

_publ_section_title
;
 Triflic acid adsorbed on silica gel as an efficient and recyclable
 catalyst for the addition of \b-dicarbonyl compounds to alcohols and
 alkenes
;
_journal_issue 6
_journal_name_full 'Green Chemistry'
_journal_page_first 1049
_journal_paper_doi 10.1039/b926142g
_journal_volume 12
_journal_year 2010
_chemical_formula_sum 'C13 H16 O2'
_chemical_formula_weight 204.26
_chemical_name_systematic
;
?
;
_space_group_IT_number 14
_symmetry_cell_setting monoclinic
_symmetry_space_group_name_Hall '-P 2yn'
_symmetry_space_group_name_H-M 'P 1 21/n 1'
_atom_sites_solution_hydrogens geom
_atom_sites_solution_primary direct
_atom_sites_solution_secondary difmap
_audit_creation_method SHELXL-97
_cell_angle_alpha 90.00
_cell_angle_beta 95.142(4)
_cell_angle_gamma 90.00
_cell_formula_units_Z 4
_cell_length_a 13.286(3)
_cell_length_b 5.6083(12)
_cell_length_c 15.808(3)
_cell_measurement_reflns_used 691
_cell_measurement_temperature 294(2)
_cell_measurement_theta_max 23.41
_cell_measurement_theta_min 3.08
_cell_volume 1173.1(4)
_computing_cell_refinement 'Bruker SMART'
_computing_data_collection 'Bruker SMART'
_computing_data_reduction 'Bruker SAINT'
_computing_molecular_graphics 'Bruker SHELXTL'
_computing_publication_material 'Bruker SHELXTL'
_computing_structure_refinement 'SHELXL-97 (Sheldrick, 1997)'
_computing_structure_solution 'SHELXS-97 (Sheldrick, 1990)'
_diffrn_ambient_temperature 294(2)
_diffrn_measured_fraction_theta_full 0.999
_diffrn_measured_fraction_theta_max 0.999
_diffrn_measurement_device_type 'CCD area detector'
_diffrn_measurement_method 'phi and omega scans'
_diffrn_radiation_monochromator graphite
_diffrn_radiation_source 'fine-focus sealed tube'
_diffrn_radiation_type MoK\a
_diffrn_radiation_wavelength 0.71073
_diffrn_reflns_av_R_equivalents 0.0982
_diffrn_reflns_av_sigmaI/netI 0.0984
_diffrn_reflns_limit_h_max 17
_diffrn_reflns_limit_h_min -17
_diffrn_reflns_limit_k_max 7
_diffrn_reflns_limit_k_min -7
_diffrn_reflns_limit_l_max 20
_diffrn_reflns_limit_l_min -20
_diffrn_reflns_number 10563
_diffrn_reflns_theta_full 27.58
_diffrn_reflns_theta_max 27.58
_diffrn_reflns_theta_min 1.92
_exptl_absorpt_coefficient_mu 0.077
_exptl_absorpt_correction_T_max 1.000
_exptl_absorpt_correction_T_min 0.610
_exptl_absorpt_correction_type multi-scan
_exptl_absorpt_process_details 'SAIT v6.45, 2003; SADABS v5.10'
_exptl_crystal_colour colorless
_exptl_crystal_density_diffrn 1.156
_exptl_crystal_density_meas 0
_exptl_crystal_density_method 'not measured'
_exptl_crystal_description needle
_exptl_crystal_F_000 440
_exptl_crystal_size_max 0.32
_exptl_crystal_size_mid 0.22
_exptl_crystal_size_min 0.12
_refine_diff_density_max 0.435
_refine_diff_density_min -0.373
_refine_diff_density_rms 0.054
_refine_ls_extinction_method none
_refine_ls_goodness_of_fit_ref 1.017
_refine_ls_hydrogen_treatment constr
_refine_ls_matrix_type full
_refine_ls_number_parameters 139
_refine_ls_number_reflns 2715
_refine_ls_number_restraints 0
_refine_ls_restrained_S_all 1.017
_refine_ls_R_factor_all 0.1829
_refine_ls_R_factor_gt 0.0734
_refine_ls_shift/su_max 0.000
_refine_ls_shift/su_mean 0.000
_refine_ls_structure_factor_coef Fsqd
_refine_ls_weighting_details 'calc w=1/[\s^2^(Fo^2^)+(0.1100P)^2^+1.4912P] where P=(Fo^2^+2Fc^2^)/3'
_refine_ls_weighting_scheme calc
_refine_ls_wR_factor_gt 0.2234
_refine_ls_wR_factor_ref 0.2822
_reflns_number_gt 1114
_reflns_number_total 2715
_reflns_threshold_expression >2sigma(I)
_cod_data_source_file b926142g.txt
_cod_data_source_block lpn8
_cod_depositor_comments
;
The following automatic conversions were performed:

'_symmetry_cell_setting' value 'Monoclinic' changed to 'monoclinic'
according to /home/saulius/struct/CIF-dictionaries/cif_core.dic
dictionary named 'cif_core.dic' version 2.4.2 from 2011-04-26.

Automatic conversion script
Id: cif_fix_values 1891 2012-01-12 08:04:46Z andrius 
;
_cod_original_cell_volume 1173.2(4)
_cod_original_sg_symbol_H-M P2(1)/n
_cod_database_code 7212382

loop_
_symmetry_equiv_pos_as_xyz
'x, y, z'
'-x+1/2, y+1/2, -z+1/2'
'-x, -y, -z'
'x-1/2, -y-1/2, z-1/2'

loop_
_atom_site_label
_atom_site_type_symbol
_atom_site_fract_x
_atom_site_fract_y
_atom_site_fract_z
_atom_site_U_iso_or_equiv
_atom_site_adp_type
_atom_site_occupancy
_atom_site_symmetry_multiplicity
_atom_site_calc_flag
_atom_site_refinement_flags
O1 O 0.8402(3) 0.5999(6) 0.5391(2) 0.0823(12) Uani 1 1 d .
O2 O 0.8669(3) 0.0903(7) 0.3588(2) 0.0864(12) Uani 1 1 d .
C1 C 0.6534(3) 0.2233(9) 0.5731(3) 0.0568(12) Uani 1 1 d .
C2 C 0.6816(3) 0.0443(8) 0.6312(3) 0.0608(13) Uani 1 1 d .
H2A H 0.7215 -0.0809 0.6148 0.073 Uiso 1 1 calc R
C3 C 0.6521(4) 0.0479(9) 0.7122(3) 0.0669(14) Uani 1 1 d .
H3A H 0.6726 -0.0722 0.7505 0.080 Uiso 1 1 calc R
C4 C 0.5919(4) 0.2307(9) 0.7363(3) 0.0617(13) Uani 1 1 d .
H4A H 0.5703 0.2336 0.7906 0.074 Uiso 1 1 calc R
C5 C 0.5644(4) 0.4062(9) 0.6803(3) 0.0633(13) Uani 1 1 d .
H5A H 0.5237 0.5301 0.6965 0.076 Uiso 1 1 calc R
C6 C 0.5955(4) 0.4042(9) 0.5997(3) 0.0616(13) Uani 1 1 d .
H6A H 0.5767 0.5286 0.5627 0.074 Uiso 1 1 calc R
C7 C 0.6830(4) 0.2196(13) 0.4822(3) 0.093(2) Uani 1 1 d .
H7A H 0.6597 0.3770 0.4619 0.111 Uiso 1 1 calc R
C8 C 0.7863(4) 0.2339(12) 0.4719(3) 0.0859(19) Uani 1 1 d .
H8A H 0.8097 0.0738 0.4890 0.103 Uiso 1 1 calc R
C9 C 0.8537(3) 0.3903(8) 0.5310(2) 0.0443(10) Uani 1 1 d .
C10 C 0.9381(4) 0.2634(11) 0.5779(3) 0.0834(17) Uani 1 1 d .
H10A H 0.9734 0.3703 0.6176 0.125 Uiso 1 1 calc R
H10B H 0.9837 0.2059 0.5387 0.125 Uiso 1 1 calc R
H10C H 0.9123 0.1312 0.6079 0.125 Uiso 1 1 calc R
C11 C 0.8202(3) 0.2527(9) 0.3832(3) 0.0520(11) Uani 1 1 d .
C12 C 0.7968(5) 0.4657(10) 0.3308(4) 0.0887(18) Uani 1 1 d .
H12A H 0.8365 0.4643 0.2830 0.133 Uiso 1 1 calc R
H12B H 0.8122 0.6062 0.3641 0.133 Uiso 1 1 calc R
H12C H 0.7263 0.4655 0.3110 0.133 Uiso 1 1 calc R
C13 C 0.6178(3) 0.0610(9) 0.4262(3) 0.0625(13) Uani 1 1 d .
H13A H 0.6330 0.0820 0.3684 0.094 Uiso 1 1 calc R
H13B H 0.5481 0.0998 0.4309 0.094 Uiso 1 1 calc R
H13C H 0.6299 -0.1019 0.4428 0.094 Uiso 1 1 calc R

loop_
_atom_site_aniso_label
_atom_site_aniso_U_11
_atom_site_aniso_U_22
_atom_site_aniso_U_33
_atom_site_aniso_U_23
_atom_site_aniso_U_13
_atom_site_aniso_U_12
O1 0.117(3) 0.053(2) 0.078(3) -0.0037(19) 0.019(2) 0.003(2)
O2 0.091(3) 0.087(3) 0.082(3) -0.008(2) 0.014(2) 0.024(2)
C1 0.052(2) 0.079(3) 0.041(2) -0.008(2) 0.0083(19) -0.025(2)
C2 0.055(3) 0.054(3) 0.076(3) -0.010(3) 0.020(2) -0.006(2)
C3 0.075(3) 0.063(3) 0.065(3) 0.012(3) 0.017(3) -0.002(3)
C4 0.071(3) 0.070(3) 0.046(3) -0.001(3) 0.020(2) -0.008(3)
C5 0.068(3) 0.060(3) 0.063(3) -0.009(3) 0.013(2) 0.002(2)
C6 0.069(3) 0.064(3) 0.051(3) 0.006(2) 0.003(2) -0.004(3)
C7 0.074(3) 0.156(6) 0.050(3) -0.030(3) 0.021(2) -0.059(4)
C8 0.065(3) 0.147(5) 0.048(3) -0.021(3) 0.014(2) -0.048(3)
C9 0.046(2) 0.052(3) 0.036(2) -0.002(2) 0.0095(17) -0.0065(19)
C10 0.069(3) 0.107(5) 0.073(4) 0.000(3) 0.002(3) 0.022(3)
C11 0.047(2) 0.070(3) 0.039(2) 0.000(2) 0.0086(18) -0.006(2)
C12 0.119(5) 0.074(4) 0.070(4) 0.017(3) -0.010(3) -0.005(3)
C13 0.058(3) 0.074(3) 0.055(3) -0.017(3) 0.003(2) -0.009(2)

loop_
_atom_type_symbol
_atom_type_description
_atom_type_scat_dispersion_real
_atom_type_scat_dispersion_imag
_atom_type_scat_source
C C 0.0033 0.0016 'International Tables Vol C Tables 4.2.6.8 and 6.1.1.4'
H H 0.0000 0.0000 'International Tables Vol C Tables 4.2.6.8 and 6.1.1.4'
O O 0.0106 0.0060 'International Tables Vol C Tables 4.2.6.8 and 6.1.1.4'

loop_
_geom_angle_atom_site_label_1
_geom_angle_atom_site_label_2
_geom_angle_atom_site_label_3
_geom_angle
C6 C1 C2 117.5(4)
C6 C1 C7 120.1(5)
C2 C1 C7 122.4(5)
C3 C2 C1 121.5(4)
C3 C2 H2A 119.2
C1 C2 H2A 119.2
C2 C3 C4 119.4(5)
C2 C3 H3A 120.3
C4 C3 H3A 120.3
C5 C4 C3 119.5(4)
C5 C4 H4A 120.3
C3 C4 H4A 120.3
C4 C5 C6 121.0(5)
C4 C5 H5A 119.5
C6 C5 H5A 119.5
C1 C6 C5 121.1(5)
C1 C6 H6A 119.4
C5 C6 H6A 119.4
C8 C7 C13 119.5(5)
C8 C7 C1 116.6(4)
C13 C7 C1 112.7(4)
C8 C7 H7A 101.3
C13 C7 H7A 101.3
C1 C7 H7A 101.3
C7 C8 C9 119.6(5)
C7 C8 C11 119.2(4)
C9 C8 C11 108.8(4)
C7 C8 H8A 101.9
C9 C8 H8A 101.9
C11 C8 H8A 101.9
O1 C9 C10 122.4(4)
O1 C9 C8 123.3(5)
C10 C9 C8 114.4(5)
C9 C10 H10A 109.5
C9 C10 H10B 109.5
H10A C10 H10B 109.5
C9 C10 H10C 109.5
H10A C10 H10C 109.5
H10B C10 H10C 109.5
O2 C11 C12 122.1(4)
O2 C11 C8 117.1(5)
C12 C11 C8 120.8(5)
C11 C12 H12A 109.5
C11 C12 H12B 109.5
H12A C12 H12B 109.5
C11 C12 H12C 109.5
H12A C12 H12C 109.5
H12B C12 H12C 109.5
C7 C13 H13A 109.5
C7 C13 H13B 109.5
H13A C13 H13B 109.5
C7 C13 H13C 109.5
H13A C13 H13C 109.5
H13B C13 H13C 109.5

loop_
_geom_bond_atom_site_label_1
_geom_bond_atom_site_label_2
_geom_bond_distance
O1 C9 1.198(5)
O2 C11 1.185(5)
C1 C6 1.362(6)
C1 C2 1.389(7)
C1 C7 1.524(6)
C2 C3 1.373(6)
C2 H2A 0.9300
C3 C4 1.374(7)
C3 H3A 0.9300
C4 C5 1.352(7)
C4 H4A 0.9300
C5 C6 1.373(6)
C5 H5A 0.9300
C6 H6A 0.9300
C7 C8 1.399(7)
C7 C13 1.479(6)
C7 H7A 0.9800
C8 C9 1.514(6)
C8 C11 1.515(6)
C8 H8A 0.9800
C9 C10 1.471(6)
C10 H10A 0.9600
C10 H10B 0.9600
C10 H10C 0.9600
C11 C12 1.471(7)
C12 H12A 0.9600
C12 H12B 0.9600
C12 H12C 0.9600
C13 H13A 0.9600
C13 H13B 0.9600
C13 H13C 0.9600

loop_
_geom_torsion_atom_site_label_1
_geom_torsion_atom_site_label_2
_geom_torsion_atom_site_label_3
_geom_torsion_atom_site_label_4
_geom_torsion
C6 C1 C2 C3 0.4(6)
C7 C1 C2 C3 -178.4(4)
C1 C2 C3 C4 1.0(7)
C2 C3 C4 C5 -1.2(7)
C3 C4 C5 C6 0.1(7)
C2 C1 C6 C5 -1.5(7)
C7 C1 C6 C5 177.3(4)
C4 C5 C6 C1 1.3(7)
C6 C1 C7 C8 117.4(7)
C2 C1 C7 C8 -63.9(7)
C6 C1 C7 C13 -98.8(6)
C2 C1 C7 C13 79.9(6)
C13 C7 C8 C9 -178.1(5)
C1 C7 C8 C9 -36.9(9)
C13 C7 C8 C11 44.0(9)
C1 C7 C8 C11 -174.7(5)
C7 C8 C9 O1 -58.0(8)
C11 C8 C9 O1 83.8(6)
C7 C8 C9 C10 122.1(6)
C11 C8 C9 C10 -96.1(6)
C7 C8 C11 O2 -114.2(7)
C9 C8 C11 O2 103.8(6)
C7 C8 C11 C12 66.5(8)
C9 C8 C11 C12 -75.4(6)
